data_7200260
loop_
_publ_author_name
'Aaker\"oy, Christer B.'
'Salmon, Debra J.'
'Smith, Michelle M.'
'Desper, John'

_publ_section_title
;
 Cyanooximes as effective and selective co-crystallizing agents
;
_journal_coden_ASTM CRECF4
_journal_issue 3
_journal_name_full CrystEngComm
_journal_page_first 439
_journal_page_last 443
_journal_paper_doi 10.1039/b811322j
_journal_volume 11
_journal_year 2009
_chemical_formula_moiety
;
(C15 H15 N3) (C8 H5 N2 O F)
;
_chemical_formula_sum 'C23 H20 F N5 O'
_chemical_formula_weight 401.44
_chemical_name_common
;MS 512 1-(4-pyridylmethyl)-5,6-Me2benzimidazole, 4-F-
PhC(CN)(NOH)
;
_chemical_name_systematic
;
MS 512 1-(4-pyridylmethyl)-5,6-Me2benzimidazole, 4-F-PhC(CN)(NOH)
;
_space_group_IT_number 14
_symmetry_cell_setting monoclinic
_symmetry_space_group_name_Hall '-P 2yn'
_symmetry_space_group_name_H-M 'P 1 21/n 1'
_atom_sites_solution_hydrogens geom
_atom_sites_solution_primary direct
_atom_sites_solution_secondary difmap
_audit_creation_method SHELXL-97
_cell_angle_alpha 90.00
_cell_angle_beta 105.945(5)
_cell_angle_gamma 90.00
_cell_formula_units_Z 4
_cell_length_a 16.1659(12)
_cell_length_b 6.4146(5)
_cell_length_c 21.0074(16)
_cell_measurement_reflns_used 2093
_cell_measurement_temperature 120(2)
_cell_measurement_theta_max 21.51
_cell_measurement_theta_min 2.83
_cell_volume 2094.6(3)
_computing_cell_refinement 'Bruker SMART'
_computing_data_collection 'Bruker SMART'
_computing_data_reduction 'Bruker SAINT'
_computing_molecular_graphics 'Bruker SHELXTL'
_computing_publication_material 'Bruker SHELXTL'
_computing_structure_refinement 'SHELXL-97 (Sheldrick, 1997)'
_computing_structure_solution 'SHELXS-97 (Sheldrick, 1990)'
_diffrn_ambient_temperature 120(2)
_diffrn_measured_fraction_theta_full 0.997
_diffrn_measured_fraction_theta_max 0.997
_diffrn_measurement_device_type 'CCD area detector'
_diffrn_measurement_method 'phi and omega scans'
_diffrn_radiation_monochromator graphite
_diffrn_radiation_source 'fine-focus sealed tube'
_diffrn_radiation_type MoK\a
_diffrn_radiation_wavelength 0.71073
_diffrn_reflns_av_R_equivalents 0.0654
_diffrn_reflns_av_sigmaI/netI 0.0808
_diffrn_reflns_limit_h_max 23
_diffrn_reflns_limit_h_min -21
_diffrn_reflns_limit_k_max 9
_diffrn_reflns_limit_k_min -8
_diffrn_reflns_limit_l_max 29
_diffrn_reflns_limit_l_min -29
_diffrn_reflns_number 20522
_diffrn_reflns_theta_full 30.50
_diffrn_reflns_theta_max 30.50
_diffrn_reflns_theta_min 1.42
_exptl_absorpt_coefficient_mu 0.088
_exptl_absorpt_correction_type none
_exptl_crystal_colour colourless
_exptl_crystal_density_diffrn 1.273
_exptl_crystal_density_method 'not measured'
_exptl_crystal_description plate
_exptl_crystal_F_000 840
_exptl_crystal_size_max 0.30
_exptl_crystal_size_mid 0.15
_exptl_crystal_size_min 0.05
_refine_diff_density_max 0.136
_refine_diff_density_min -0.169
_refine_diff_density_rms 0.034
_refine_ls_extinction_method none
_refine_ls_goodness_of_fit_ref 0.945
_refine_ls_hydrogen_treatment mixed
_refine_ls_matrix_type full
_refine_ls_number_parameters 276
_refine_ls_number_reflns 6367
_refine_ls_number_restraints 0
_refine_ls_restrained_S_all 0.945
_refine_ls_R_factor_all 0.1597
_refine_ls_R_factor_gt 0.0531
_refine_ls_shift/su_max 0.001
_refine_ls_shift/su_mean 0.000
_refine_ls_structure_factor_coef Fsqd
_refine_ls_weighting_details 'calc w=1/[\s^2^(Fo^2^)+(0.0500P)^2^+0.0000P] where P=(Fo^2^+2Fc^2^)/3'
_refine_ls_weighting_scheme calc
_refine_ls_wR_factor_gt 0.1011
_refine_ls_wR_factor_ref 0.1323
_reflns_number_gt 2616
_reflns_number_total 6367
_reflns_threshold_expression >2sigma(I)
_cod_data_source_file B811322J.txt
_cod_data_source_block D7
_cod_depositor_comments
;
The following automatic conversions were performed:
'_symmetry_cell_setting' value 'Monoclinic' changed to 'monoclinic'
according to '/home/saulius/struct/CIF-dictionaries/cif_core.dic'
dictionary named 'cif_core.dic' version 2.4.1 from 2010-06-29.

Automatic conversion script
Id: cif_fix_enum 1527 2010-12-29 10:47:43Z saulius 

 Replaced the incorrect bibliographical reference to the original
 publication with a proper one.

 Antanas Vaitkus,
 2019-09-18
;
_cod_original_sg_symbol_H-M P2(1)/n
_cod_database_code 7200260

loop_
_symmetry_equiv_pos_as_xyz
'x, y, z'
'-x+1/2, y+1/2, -z+1/2'
'-x, -y, -z'
'x-1/2, -y-1/2, z-1/2'

loop_
_atom_site_label
_atom_site_type_symbol
_atom_site_fract_x
_atom_site_fract_y
_atom_site_fract_z
_atom_site_U_iso_or_equiv
_atom_site_adp_type
_atom_site_occupancy
_atom_site_symmetry_multiplicity
_atom_site_calc_flag
_atom_site_refinement_flags
_atom_site_disorder_assembly
_atom_site_disorder_group
N11 N 0.37443(5) -0.11599(11) 0.66110(4) 0.0433(2) Uani 1 1 d . . .
C12 C 0.33642(6) 0.04439(15) 0.68356(5) 0.0471(3) Uani 1 1 d . . .
H12 H 0.3285 0.0481 0.7267 0.056 Uiso 1 1 calc R . .
N13 N 0.31126(5) 0.19532(12) 0.64008(4) 0.0473(2) Uani 1 1 d . . .
C14 C 0.33472(5) 0.12780(14) 0.58411(4) 0.0415(3) Uani 1 1 d . . .
C15 C 0.32266(6) 0.22021(16) 0.52226(5) 0.0514(3) Uani 1 1 d . . .
H15 H 0.2968 0.3539 0.5136 0.062 Uiso 1 1 calc R . .
C16 C 0.34871(6) 0.11554(17) 0.47375(5) 0.0562(3) Uani 1 1 d . . .
C17 C 0.38679(6) -0.08472(17) 0.48665(5) 0.0577(3) Uani 1 1 d . . .
C18 C 0.39997(6) -0.17632(16) 0.54824(5) 0.0523(3) Uani 1 1 d . . .
H18 H 0.4262 -0.3096 0.5574 0.063 Uiso 1 1 calc R . .
C19 C 0.37353(5) -0.06661(14) 0.59649(4) 0.0410(3) Uani 1 1 d . . .
C20 C 0.33338(8) 0.2124(2) 0.40594(5) 0.0862(5) Uani 1 1 d . . .
H20A H 0.3042 0.3467 0.4050 0.129 Uiso 1 1 calc R . .
H20B H 0.2974 0.1193 0.3727 0.129 Uiso 1 1 calc R . .
H20C H 0.3886 0.2341 0.3962 0.129 Uiso 1 1 calc R . .
C21 C 0.41269(8) -0.2031(2) 0.43241(6) 0.0892(4) Uani 1 1 d . . .
H21A H 0.4373 -0.3382 0.4496 0.134 Uiso 1 1 calc R . .
H21B H 0.4556 -0.1221 0.4178 0.134 Uiso 1 1 calc R . .
H21C H 0.3619 -0.2252 0.3949 0.134 Uiso 1 1 calc R . .
N31 N 0.68684(5) -0.32521(13) 0.76207(4) 0.0563(3) Uani 1 1 d . . .
C32 C 0.64314(6) -0.15064(16) 0.76540(5) 0.0563(3) Uani 1 1 d . . .
H32 H 0.6750 -0.0294 0.7829 0.068 Uiso 1 1 calc R . .
C33 C 0.55466(6) -0.13526(15) 0.74501(5) 0.0514(3) Uani 1 1 d . . .
H33 H 0.5272 -0.0070 0.7491 0.062 Uiso 1 1 calc R . .
C34 C 0.50646(6) -0.30795(14) 0.71862(4) 0.0422(3) Uani 1 1 d . . .
C35 C 0.55086(6) -0.48934(15) 0.71461(5) 0.0486(3) Uani 1 1 d . . .
H35 H 0.5205 -0.6123 0.6967 0.058 Uiso 1 1 calc R . .
C36 C 0.63954(6) -0.49095(16) 0.73674(5) 0.0528(3) Uani 1 1 d . . .
H36 H 0.6686 -0.6178 0.7337 0.063 Uiso 1 1 calc R . .
C37 C 0.40955(6) -0.30432(15) 0.69737(5) 0.0553(3) Uani 1 1 d . . .
H37A H 0.3884 -0.4272 0.6690 0.066 Uiso 1 1 calc R . .
H37B H 0.3881 -0.3156 0.7371 0.066 Uiso 1 1 calc R . .
C41 C 0.13292(6) 0.91448(15) 0.53062(5) 0.0456(3) Uani 1 1 d . . .
C42 C 0.14710(7) 0.84566(17) 0.47162(5) 0.0598(3) Uani 1 1 d . . .
H42 H 0.1680 0.7084 0.4689 0.072 Uiso 1 1 calc R . .
C43 C 0.13117(8) 0.97458(19) 0.41720(6) 0.0742(4) Uani 1 1 d . . .
H43 H 0.1400 0.9269 0.3768 0.089 Uiso 1 1 calc R . .
C44 C 0.10243(7) 1.17263(19) 0.42246(6) 0.0715(4) Uani 1 1 d . . .
F44 F 0.08974(6) 1.30271(13) 0.36980(4) 0.1130(3) Uani 1 1 d . . .
C45 C 0.08562(7) 1.24501(18) 0.47903(6) 0.0676(4) Uani 1 1 d . . .
H45 H 0.0638 1.3817 0.4809 0.081 Uiso 1 1 calc R . .
C46 C 0.10121(6) 1.11440(15) 0.53333(5) 0.0545(3) Uani 1 1 d . . .
H46 H 0.0901 1.1620 0.5730 0.065 Uiso 1 1 calc R . .
C47 C 0.15244(6) 0.77931(14) 0.58945(4) 0.0445(3) Uani 1 1 d . . .
N47 N 0.19656(5) 0.61060(12) 0.59205(4) 0.0495(2) Uani 1 1 d . . .
O47 O 0.20808(4) 0.50451(10) 0.65082(3) 0.0562(2) Uani 1 1 d . . .
H47 H 0.2506(6) 0.3834(15) 0.6487(5) 0.067 Uiso 1 1 d . . .
C48 C 0.12258(7) 0.83896(16) 0.64544(5) 0.0574(3) Uani 1 1 d . . .
N48 N 0.09860(7) 0.88476(17) 0.69001(5) 0.0932(4) Uani 1 1 d . . .

loop_
_atom_site_aniso_label
_atom_site_aniso_U_11
_atom_site_aniso_U_22
_atom_site_aniso_U_33
_atom_site_aniso_U_23
_atom_site_aniso_U_13
_atom_site_aniso_U_12
N11 0.0405(4) 0.0372(4) 0.0497(4) 0.0044(4) 0.0082(3) 0.0027(3)
C12 0.0447(5) 0.0486(5) 0.0457(5) -0.0027(5) 0.0088(4) 0.0014(4)
N13 0.0496(4) 0.0418(4) 0.0482(4) -0.0013(4) 0.0093(4) 0.0067(4)
C14 0.0382(5) 0.0383(5) 0.0449(5) -0.0020(4) 0.0058(4) -0.0001(4)
C15 0.0465(5) 0.0494(6) 0.0532(6) 0.0086(5) 0.0050(5) -0.0041(5)
C16 0.0511(5) 0.0686(7) 0.0469(5) -0.0012(5) 0.0103(5) -0.0150(5)
C17 0.0495(5) 0.0699(7) 0.0569(6) -0.0180(5) 0.0202(5) -0.0171(5)
C18 0.0460(5) 0.0451(5) 0.0672(6) -0.0125(5) 0.0178(5) -0.0023(4)
C19 0.0362(4) 0.0392(5) 0.0455(5) -0.0019(4) 0.0079(4) -0.0033(4)
C20 0.0894(8) 0.1145(10) 0.0534(6) 0.0116(7) 0.0172(6) -0.0243(8)
C21 0.0918(8) 0.1047(9) 0.0829(7) -0.0399(7) 0.0436(6) -0.0257(7)
N31 0.0462(4) 0.0614(5) 0.0612(5) 0.0049(4) 0.0146(4) 0.0033(4)
C32 0.0483(5) 0.0515(6) 0.0654(6) -0.0029(5) 0.0093(5) -0.0075(5)
C33 0.0492(5) 0.0391(5) 0.0645(6) -0.0012(5) 0.0129(5) 0.0016(4)
C34 0.0437(5) 0.0365(5) 0.0452(5) 0.0088(4) 0.0105(4) 0.0003(4)
C35 0.0521(5) 0.0380(5) 0.0536(6) 0.0039(5) 0.0112(5) -0.0018(4)
C36 0.0535(5) 0.0489(6) 0.0576(6) 0.0050(5) 0.0179(5) 0.0100(5)
C37 0.0470(5) 0.0427(5) 0.0711(6) 0.0157(5) 0.0080(5) 0.0000(5)
C41 0.0399(5) 0.0460(5) 0.0477(5) -0.0056(5) 0.0067(4) -0.0056(4)
C42 0.0684(6) 0.0574(6) 0.0543(6) -0.0060(5) 0.0181(5) -0.0062(5)
C43 0.0905(8) 0.0764(8) 0.0576(6) -0.0001(6) 0.0237(6) -0.0146(7)
C44 0.0702(7) 0.0743(7) 0.0632(7) 0.0212(6) 0.0066(6) -0.0143(6)
F44 0.1365(6) 0.1061(5) 0.0901(5) 0.0462(4) 0.0203(5) -0.0134(5)
C45 0.0591(6) 0.0544(6) 0.0813(8) 0.0095(6) 0.0059(6) -0.0017(5)
C46 0.0479(5) 0.0508(6) 0.0608(6) -0.0030(5) 0.0083(5) -0.0018(5)
C47 0.0403(5) 0.0440(5) 0.0466(5) -0.0096(5) 0.0075(4) 0.0026(4)
N47 0.0477(4) 0.0487(5) 0.0513(4) -0.0028(4) 0.0126(4) 0.0009(4)
O47 0.0600(4) 0.0537(4) 0.0567(4) 0.0013(3) 0.0188(3) 0.0153(3)
C48 0.0663(6) 0.0550(6) 0.0471(5) -0.0047(5) 0.0090(5) 0.0196(5)
N48 0.1238(8) 0.0988(7) 0.0602(6) -0.0052(6) 0.0305(6) 0.0465(6)

loop_
_atom_type_symbol
_atom_type_description
_atom_type_scat_dispersion_real
_atom_type_scat_dispersion_imag
_atom_type_scat_source
C C 0.0033 0.0016 'International Tables Vol C Tables 4.2.6.8 and 6.1.1.4'
H H 0.0000 0.0000 'International Tables Vol C Tables 4.2.6.8 and 6.1.1.4'
N N 0.0061 0.0033 'International Tables Vol C Tables 4.2.6.8 and 6.1.1.4'
O O 0.0106 0.0060 'International Tables Vol C Tables 4.2.6.8 and 6.1.1.4'
F F 0.0171 0.0103 'International Tables Vol C Tables 4.2.6.8 and 6.1.1.4'

loop_
_geom_angle_atom_site_label_1
_geom_angle_atom_site_label_2
_geom_angle_atom_site_label_3
_geom_angle
_geom_angle_site_symmetry_1
_geom_angle_site_symmetry_3
_geom_angle_publ_flag
C12 N11 C19 106.51(7) . . ?
C12 N11 C37 126.81(9) . . ?
C19 N11 C37 126.68(8) . . ?
N13 C12 N11 113.71(9) . . ?
N13 C12 H12 123.1 . . ?
N11 C12 H12 123.1 . . ?
C12 N13 C14 104.59(8) . . ?
C19 C14 C15 119.85(9) . . ?
C19 C14 N13 109.47(8) . . ?
C15 C14 N13 130.65(8) . . ?
C16 C15 C14 119.29(9) . . ?
C16 C15 H15 120.4 . . ?
C14 C15 H15 120.4 . . ?
C15 C16 C17 120.30(9) . . ?
C15 C16 C20 119.48(10) . . ?
C17 C16 C20 120.19(10) . . ?
C18 C17 C16 120.72(10) . . ?
C18 C17 C21 119.04(10) . . ?
C16 C17 C21 120.24(10) . . ?
C17 C18 C19 117.81(9) . . ?
C17 C18 H18 121.1 . . ?
C19 C18 H18 121.1 . . ?
C14 C19 N11 105.71(8) . . ?
C14 C19 C18 122.02(9) . . ?
N11 C19 C18 132.22(8) . . ?
C16 C20 H20A 109.5 . . ?
C16 C20 H20B 109.5 . . ?
H20A C20 H20B 109.5 . . ?
C16 C20 H20C 109.5 . . ?
H20A C20 H20C 109.5 . . ?
H20B C20 H20C 109.5 . . ?
C17 C21 H21A 109.5 . . ?
C17 C21 H21B 109.5 . . ?
H21A C21 H21B 109.5 . . ?
C17 C21 H21C 109.5 . . ?
H21A C21 H21C 109.5 . . ?
H21B C21 H21C 109.5 . . ?
C36 N31 C32 115.85(8) . . ?
N31 C32 C33 124.18(9) . . ?
N31 C32 H32 117.9 . . ?
C33 C32 H32 117.9 . . ?
C32 C33 C34 119.36(9) . . ?
C32 C33 H33 120.3 . . ?
C34 C33 H33 120.3 . . ?
C33 C34 C35 117.06(8) . . ?
C33 C34 C37 122.21(9) . . ?
C35 C34 C37 120.68(8) . . ?
C36 C35 C34 119.65(9) . . ?
C36 C35 H35 120.2 . . ?
C34 C35 H35 120.2 . . ?
N31 C36 C35 123.90(9) . . ?
N31 C36 H36 118.1 . . ?
C35 C36 H36 118.1 . . ?
N11 C37 C34 113.06(8) . . ?
N11 C37 H37A 109.0 . . ?
C34 C37 H37A 109.0 . . ?
N11 C37 H37B 109.0 . . ?
C34 C37 H37B 109.0 . . ?
H37A C37 H37B 107.8 . . ?
C46 C41 C42 118.83(9) . . ?
C46 C41 C47 120.44(9) . . ?
C42 C41 C47 120.73(9) . . ?
C43 C42 C41 120.64(10) . . ?
C43 C42 H42 119.7 . . ?
C41 C42 H42 119.7 . . ?
C44 C43 C42 118.76(12) . . ?
C44 C43 H43 120.6 . . ?
C42 C43 H43 120.6 . . ?
F44 C44 C43 118.98(11) . . ?
F44 C44 C45 118.52(11) . . ?
C43 C44 C45 122.50(11) . . ?
C44 C45 C46 118.41(11) . . ?
C44 C45 H45 120.8 . . ?
C46 C45 H45 120.8 . . ?
C45 C46 C41 120.81(11) . . ?
C45 C46 H46 119.6 . . ?
C41 C46 H46 119.6 . . ?
N47 C47 C48 119.60(9) . . ?
N47 C47 C41 121.27(9) . . ?
C48 C47 C41 119.12(8) . . ?
C47 N47 O47 112.96(8) . . ?
N47 O47 H47 104.9(5) . . ?
N48 C48 C47 179.44(13) . . ?

loop_
_geom_bond_atom_site_label_1
_geom_bond_atom_site_label_2
_geom_bond_distance
_geom_bond_site_symmetry_2
_geom_bond_publ_flag
N11 C12 1.3481(12) . ?
N11 C19 1.3900(12) . ?
N11 C37 1.4576(12) . ?
C12 N13 1.3165(12) . ?
C12 H12 0.9500 . ?
N13 C14 1.3996(12) . ?
C14 C19 1.3880(12) . ?
C14 C15 1.3922(13) . ?
C15 C16 1.3792(15) . ?
C15 H15 0.9500 . ?
C16 C17 1.4181(15) . ?
C16 C20 1.5109(15) . ?
C17 C18 1.3831(15) . ?
C17 C21 1.5207(17) . ?
C18 C19 1.3942(14) . ?
C18 H18 0.9500 . ?
C20 H20A 0.9800 . ?
C20 H20B 0.9800 . ?
C20 H20C 0.9800 . ?
C21 H21A 0.9800 . ?
C21 H21B 0.9800 . ?
C21 H21C 0.9800 . ?
N31 C36 1.3321(12) . ?
N31 C32 1.3361(13) . ?
C32 C33 1.3794(13) . ?
C32 H32 0.9500 . ?
C33 C34 1.3800(13) . ?
C33 H33 0.9500 . ?
C34 C35 1.3818(13) . ?
C34 C37 1.5066(13) . ?
C35 C36 1.3803(13) . ?
C35 H35 0.9500 . ?
C36 H36 0.9500 . ?
C37 H37A 0.9900 . ?
C37 H37B 0.9900 . ?
C41 C46 1.3880(14) . ?
C41 C42 1.3928(15) . ?
C41 C47 1.4711(13) . ?
C42 C43 1.3768(15) . ?
C42 H42 0.9500 . ?
C43 C44 1.3675(17) . ?
C43 H43 0.9500 . ?
C44 F44 1.3555(13) . ?
C44 C45 1.3708(17) . ?
C45 C46 1.3816(15) . ?
C45 H45 0.9500 . ?
C46 H46 0.9500 . ?
C47 N47 1.2889(12) . ?
C47 C48 1.4406(15) . ?
N47 O47 1.3769(10) . ?
O47 H47 1.047(10) . ?
C48 N48 1.1456(15) . ?

loop_
_geom_hbond_atom_site_label_D
_geom_hbond_atom_site_label_H
_geom_hbond_atom_site_label_A
_geom_hbond_distance_DH
_geom_hbond_distance_HA
_geom_hbond_distance_DA
_geom_hbond_angle_DHA
_geom_hbond_site_symmetry_A
O47 H47 N13 1.047(10) 1.596(10) 2.6407(10) 175.9(8) .

loop_
_geom_torsion_atom_site_label_1
_geom_torsion_atom_site_label_2
_geom_torsion_atom_site_label_3
_geom_torsion_atom_site_label_4
_geom_torsion
_geom_torsion_site_symmetry_1
_geom_torsion_site_symmetry_2
_geom_torsion_site_symmetry_3
_geom_torsion_site_symmetry_4
_geom_torsion_publ_flag
C19 N11 C12 N13 -0.54(10) . . . . ?
C37 N11 C12 N13 179.49(8) . . . . ?
N11 C12 N13 C14 0.10(10) . . . . ?
C12 N13 C14 C19 0.39(9) . . . . ?
C12 N13 C14 C15 178.29(9) . . . . ?
C19 C14 C15 C16 0.73(13) . . . . ?
N13 C14 C15 C16 -176.99(9) . . . . ?
C14 C15 C16 C17 0.46(14) . . . . ?
C14 C15 C16 C20 178.21(9) . . . . ?
C15 C16 C17 C18 -1.30(15) . . . . ?
C20 C16 C17 C18 -179.03(9) . . . . ?
C15 C16 C17 C21 177.91(9) . . . . ?
C20 C16 C17 C21 0.18(15) . . . . ?
C16 C17 C18 C19 0.89(14) . . . . ?
C21 C17 C18 C19 -178.33(9) . . . . ?
C15 C14 C19 N11 -178.87(8) . . . . ?
N13 C14 C19 N11 -0.70(9) . . . . ?
C15 C14 C19 C18 -1.16(13) . . . . ?
N13 C14 C19 C18 177.01(8) . . . . ?
C12 N11 C19 C14 0.74(9) . . . . ?
C37 N11 C19 C14 -179.30(8) . . . . ?
C12 N11 C19 C18 -176.64(9) . . . . ?
C37 N11 C19 C18 3.32(15) . . . . ?
C17 C18 C19 C14 0.33(13) . . . . ?
C17 C18 C19 N11 177.35(9) . . . . ?
C36 N31 C32 C33 0.43(16) . . . . ?
N31 C32 C33 C34 -0.70(17) . . . . ?
C32 C33 C34 C35 0.39(15) . . . . ?
C32 C33 C34 C37 177.99(10) . . . . ?
C33 C34 C35 C36 0.13(15) . . . . ?
C37 C34 C35 C36 -177.52(9) . . . . ?
C32 N31 C36 C35 0.13(15) . . . . ?
C34 C35 C36 N31 -0.41(16) . . . . ?
C12 N11 C37 C34 -106.58(11) . . . . ?
C19 N11 C37 C34 73.46(11) . . . . ?
C33 C34 C37 N11 43.11(14) . . . . ?
C35 C34 C37 N11 -139.37(9) . . . . ?
C46 C41 C42 C43 0.94(15) . . . . ?
C47 C41 C42 C43 -178.08(9) . . . . ?
C41 C42 C43 C44 1.00(17) . . . . ?
C42 C43 C44 F44 177.54(10) . . . . ?
C42 C43 C44 C45 -2.65(18) . . . . ?
F44 C44 C45 C46 -177.96(9) . . . . ?
C43 C44 C45 C46 2.24(17) . . . . ?
C44 C45 C46 C41 -0.18(15) . . . . ?
C42 C41 C46 C45 -1.36(14) . . . . ?
C47 C41 C46 C45 177.66(9) . . . . ?
C46 C41 C47 N47 -166.74(9) . . . . ?
C42 C41 C47 N47 12.27(14) . . . . ?
C46 C41 C47 C48 12.36(13) . . . . ?
C42 C41 C47 C48 -168.63(9) . . . . ?
C48 C47 N47 O47 1.06(12) . . . . ?
C41 C47 N47 O47 -179.84(7) . . . . ?

loop_
_cod_related_entry_id
_cod_related_entry_database
_cod_related_entry_code
1 ChemSpider 30653537
